data_7242000
loop_
_publ_author_name
'Liebing, Phil'
'Oehler, Florian'
'Witzorke, Juliane'
'Schmeide, Marten'

_publ_section_title
;
 From zero- to three-dimensional heterobimetallic coordination polymers
 with the [Pt{SSC-N(CH2COO)2}2]4&#x2212; metalloligand
;
_journal_issue 45
_journal_name_full CrystEngComm
_journal_page_first 7838
_journal_page_last 7846
_journal_paper_doi 10.1039/D0CE01389G
_journal_volume 22
_journal_year 2020
_chemical_formula_moiety 'C10 H24 Mn2 N2 O16 Pt S4, H2 O'
_chemical_formula_sum 'C10 H26 Mn2 N2 O17 Pt S4'
_chemical_formula_weight 879.54
_space_group_crystal_system monoclinic
_space_group_IT_number 15
_space_group_name_Hall '-C 2yc'
_space_group_name_H-M_alt 'C 1 2/c 1'
_atom_sites_solution_hydrogens mixed
_atom_sites_solution_primary dual
_audit_block_doi 10.5517/ccdc.csd.cc266mtw
_audit_creation_date 2019-12-18
_audit_creation_method
;
Olex2 1.2
(compiled 2018.05.29 svn.r3508 for OlexSys, GUI svn.r5506)
;
_audit_update_record
;
2020-09-15 deposited with the CCDC.	2020-10-14 downloaded from the CCDC.
;
_cell_angle_alpha 90
_cell_angle_beta 90.720(2)
_cell_angle_gamma 90
_cell_formula_units_Z 8
_cell_length_a 25.8063(6)
_cell_length_b 10.7668(2)
_cell_length_c 23.2567(5)
_cell_measurement_reflns_used 36799
_cell_measurement_temperature 133.15
_cell_measurement_theta_max 27.000
_cell_measurement_theta_min 2.050
_cell_volume 6461.4(2)
_computing_cell_refinement 'X-Area (STOE & Cie, 2018/12)'
_computing_data_collection 'X-Area (STOE & Cie, 2018/12)'
_computing_data_reduction 'X-Area and X-Red (STOE & Cie, 2018/12)'
_computing_publication_material 'Olex2 (Dolomanov et al., 2009)'
_computing_structure_refinement 'ShelXL (Sheldrick, 2015)'
_computing_structure_solution 'ShelXT (Sheldrick, 2015)'
_diffrn_ambient_temperature 133.15
_diffrn_detector_area_resol_mean 6.67
_diffrn_measured_fraction_theta_full 1.000
_diffrn_measured_fraction_theta_max 1.000
_diffrn_measurement_device_type 'STOE IPDS 2T'
_diffrn_measurement_method 'omega scans'
_diffrn_radiation_type MoK\a
_diffrn_radiation_wavelength 0.71073
_diffrn_reflns_av_R_equivalents 0.0744
_diffrn_reflns_av_unetI/netI 0.0394
_diffrn_reflns_Laue_measured_fraction_full 1.000
_diffrn_reflns_Laue_measured_fraction_max 1.000
_diffrn_reflns_limit_h_max 32
_diffrn_reflns_limit_h_min -32
_diffrn_reflns_limit_k_max 13
_diffrn_reflns_limit_k_min -13
_diffrn_reflns_limit_l_max 29
_diffrn_reflns_limit_l_min -29
_diffrn_reflns_number 36799
_diffrn_reflns_point_group_measured_fraction_full 1.000
_diffrn_reflns_point_group_measured_fraction_max 1.000
_diffrn_reflns_theta_full 25.242
_diffrn_reflns_theta_max 27.000
_diffrn_reflns_theta_min 2.050
_diffrn_source 'fine-focus sealed tube'
_exptl_absorpt_coefficient_mu 5.409
_exptl_absorpt_correction_T_max 0.3311
_exptl_absorpt_correction_T_min 0.1496
_exptl_absorpt_correction_type numerical
_exptl_absorpt_process_details 'X-Area, X-Red and X-Shape (STOE & Cie, 2018/12)'
_exptl_crystal_colour 'light brown'
_exptl_crystal_colour_modifier light
_exptl_crystal_colour_primary brown
_exptl_crystal_density_diffrn 1.808
_exptl_crystal_description block
_exptl_crystal_F_000 3424
_exptl_crystal_size_max 0.39
_exptl_crystal_size_mid 0.34
_exptl_crystal_size_min 0.21
_refine_diff_density_max 0.652
_refine_diff_density_min -1.897
_refine_diff_density_rms 0.117
_refine_ls_extinction_method none
_refine_ls_goodness_of_fit_ref 1.030
_refine_ls_hydrogen_treatment constr
_refine_ls_matrix_type full
_refine_ls_number_parameters 336
_refine_ls_number_reflns 7050
_refine_ls_number_restraints 2
_refine_ls_restrained_S_all 1.030
_refine_ls_R_factor_all 0.0310
_refine_ls_R_factor_gt 0.0291
_refine_ls_shift/su_max 0.002
_refine_ls_shift/su_mean 0.000
_refine_ls_structure_factor_coef Fsqd
_refine_ls_weighting_details 'w=1/[\s^2^(Fo^2^)+(0.0198P)^2^+47.7422P] where P=(Fo^2^+2Fc^2^)/3'
_refine_ls_weighting_scheme calc
_refine_ls_wR_factor_gt 0.0716
_refine_ls_wR_factor_ref 0.0726
_reflns_Friedel_coverage 0.000
_reflns_number_gt 6661
_reflns_number_total 7050
_reflns_threshold_expression 'I > 2\s(I)'
_cod_data_source_file d0ce01389g2.cif
_cod_data_source_block li0440
_cod_database_code 7242000
_shelx_shelxl_version_number 2018/3
_shelx_space_group_comment
;
The symmetry employed for this shelxl refinement is uniquely defined
by the following loop, which should always be used as a source of
symmetry information in preference to the above space-group names.
They are only intended as comments.
;
_shelx_estimated_absorpt_t_max 0.396
_shelx_estimated_absorpt_t_min 0.227
_olex2_refinement_description
;
1. Fixed Uiso
 At 1.2 times of:
  All C(H,H) groups
 At 1.5 times of:
  All O(H,H) groups
2.a Free rotating group:
 O17(H17A,H17B)
2.b Rotating group:
 O9(H9A,H9B), O10(H10A,H10B), O11(H11A,H11B), O12(H12A,H12B), O13(H13A,H13B),
 O14(H14A,H14B), O15(H15A,H15B), O16(H16A,H16B)
2.c Secondary CH2 refined with riding coordinates:
 C2(H2A,H2B), C4(H4A,H4B), C7(H7A,H7B), C9(H9C,H9D)
;
_olex2_submission_special_instructions 'No special instructions were received'

loop_
_space_group_symop_operation_xyz
'x, y, z'
'-x, y, -z+1/2'
'x+1/2, y+1/2, z'
'-x+1/2, y+1/2, -z+1/2'
'-x, -y, -z'
'x, -y, z-1/2'
'-x+1/2, -y+1/2, -z'
'x+1/2, -y+1/2, z-1/2'

loop_
_atom_site_label
_atom_site_type_symbol
_atom_site_fract_x
_atom_site_fract_y
_atom_site_fract_z
_atom_site_U_iso_or_equiv
_atom_site_adp_type
_atom_site_occupancy
_atom_site_site_symmetry_order
_atom_site_calc_flag
_atom_site_refinement_flags_posn
_atom_site_refinement_flags_adp
_atom_site_refinement_flags_occupancy
_atom_site_disorder_assembly
_atom_site_disorder_group
Pt1 Pt 0.46916(2) 0.89593(2) 0.62097(2) 0.02172(5) Uani 1 1 d . . . . .
Mn1 Mn 0.30991(2) 0.43579(5) 0.53753(2) 0.01772(11) Uani 1 1 d . . . . .
Mn2 Mn 0.29832(2) 0.51091(5) 0.75510(2) 0.01694(11) Uani 1 1 d . . . . .
S1 S 0.40020(4) 0.80635(10) 0.66811(4) 0.02345(19) Uani 1 1 d . . . . .
S2 S 0.39848(4) 0.93049(10) 0.56076(4) 0.0244(2) Uani 1 1 d . . . . .
S3 S 0.54019(4) 0.85705(10) 0.68031(4) 0.0253(2) Uani 1 1 d . . . . .
S4 S 0.53827(4) 0.98616(10) 0.57403(4) 0.0263(2) Uani 1 1 d . . . . .
O1 O 0.29150(11) 0.6016(2) 0.58157(11) 0.0223(6) Uani 1 1 d . . . . .
O2 O 0.26791(11) 0.5537(2) 0.67104(11) 0.0220(5) Uani 1 1 d . . . . .
O3 O 0.26204(10) 1.0713(2) 0.51002(11) 0.0211(5) Uani 1 1 d . . . . .
O4 O 0.28372(12) 1.0817(2) 0.60253(11) 0.0264(6) Uani 1 1 d . . . . .
O5 O 0.64925(11) 0.6923(2) 0.62857(11) 0.0219(5) Uani 1 1 d . . . . .
O6 O 0.69019(10) 0.6993(2) 0.71394(10) 0.0191(5) Uani 1 1 d . . . . .
O7 O 0.62818(12) 1.2061(3) 0.64101(12) 0.0272(6) Uani 1 1 d . . . . .
O8 O 0.66733(13) 1.2245(3) 0.55764(12) 0.0328(7) Uani 1 1 d . . . . .
O9 O 0.38304(11) 0.4314(3) 0.59116(13) 0.0321(7) Uani 1 1 d . . . . .
H9A H 0.376826 0.402982 0.627263 0.048 Uiso 1 1 d GR . . . .
H9B H 0.395291 0.509079 0.597912 0.048 Uiso 1 1 d GR . . . .
O10 O 0.27209(11) 0.3256(2) 0.60153(11) 0.0226(5) Uani 1 1 d . . . . .
H10A H 0.279033 0.245097 0.596572 0.034 Uiso 1 1 d GR . . . .
H10B H 0.237694 0.329349 0.597284 0.034 Uiso 1 1 d GR . . . .
O11 O 0.35123(11) 0.5365(3) 0.47147(12) 0.0274(6) Uani 1 1 d . . . . .
H11A H 0.384644 0.523444 0.475362 0.041 Uiso 1 1 d GR . . . .
H11B H 0.347790 0.616826 0.476596 0.041 Uiso 1 1 d GR . . . .
O12 O 0.33128(11) 0.2639(2) 0.49011(11) 0.0220(5) Uani 1 1 d . . . . .
H12A H 0.365963 0.246361 0.493831 0.033 Uiso 1 1 d GR . . . .
H12B H 0.327454 0.273152 0.451160 0.033 Uiso 1 1 d GR . . . .
O13 O 0.28577(10) 0.3175(2) 0.72761(11) 0.0203(5) Uani 1 1 d . . . . .
H13A H 0.315296 0.274933 0.730089 0.030 Uiso 1 1 d GR . . . .
H13B H 0.277593 0.313992 0.690302 0.030 Uiso 1 1 d GR . . . .
O14 O 0.37285(12) 0.4870(3) 0.71519(14) 0.0332(7) Uani 1 1 d . . . . .
H14A H 0.399147 0.500148 0.740447 0.050 Uiso 1 1 d GR . . . .
H14B H 0.378239 0.545686 0.688240 0.050 Uiso 1 1 d GR . . . .
O15 O 0.22040(10) 0.5118(2) 0.78859(11) 0.0192(5) Uani 1 1 d . . . . .
H15A H 0.199145 0.561890 0.767677 0.029 Uiso 1 1 d GR . . . .
H15B H 0.219375 0.547017 0.824086 0.029 Uiso 1 1 d GR . . . .
O16 O 0.32917(11) 0.4449(2) 0.83687(11) 0.0245(6) Uani 1 1 d . . . . .
H16A H 0.304057 0.439878 0.862619 0.037 Uiso 1 1 d GR . . . .
H16B H 0.350908 0.500444 0.852128 0.037 Uiso 1 1 d GR . . . .
O17 O 0.36211(11) 0.1495(3) 0.74783(12) 0.0269(6) Uani 1 1 d . . . . .
H17A H 0.392433 0.154193 0.732178 0.040 Uiso 1 1 d G . . . .
H17B H 0.368229 0.157953 0.784522 0.040 Uiso 1 1 d G . . . .
N1 N 0.31168(11) 0.8384(3) 0.60691(12) 0.0144(6) Uani 1 1 d . . . . .
N2 N 0.62733(11) 0.9466(3) 0.63277(12) 0.0161(6) Uani 1 1 d . . . . .
C1 C 0.28186(13) 0.6285(3) 0.63234(15) 0.0159(7) Uani 1 1 d . . . . .
C2 C 0.28469(13) 0.7643(3) 0.64969(14) 0.0155(6) Uani 1 1 d . . . . .
H2A H 0.249151 0.797106 0.654353 0.019 Uiso 1 1 calc R . . . .
H2B H 0.303024 0.771578 0.687187 0.019 Uiso 1 1 calc R . . . .
C3 C 0.27540(14) 1.0227(3) 0.55739(15) 0.0176(7) Uani 1 1 d . . . . .
C4 C 0.28303(14) 0.8826(3) 0.55671(15) 0.0174(7) Uani 1 1 d . . . . .
H4A H 0.248725 0.841560 0.555185 0.021 Uiso 1 1 calc R . . . .
H4B H 0.301964 0.859131 0.521581 0.021 Uiso 1 1 calc R . . . .
C5 C 0.36186(14) 0.8553(3) 0.61138(14) 0.0182(7) Uani 1 1 d . . . . .
C6 C 0.66573(13) 0.7479(3) 0.67150(15) 0.0169(7) Uani 1 1 d . . . . .
C7 C 0.65702(14) 0.8878(3) 0.67900(15) 0.0170(7) Uani 1 1 d . . . . .
H7A H 0.638791 0.901680 0.715642 0.020 Uiso 1 1 calc R . . . .
H7B H 0.691203 0.929127 0.682118 0.020 Uiso 1 1 calc R . . . .
C8 C 0.64906(14) 1.1619(3) 0.59712(15) 0.0183(7) Uani 1 1 d . . . . .
C9 C 0.65413(14) 1.0209(3) 0.58948(15) 0.0167(7) Uani 1 1 d . . . . .
H9C H 0.640315 0.998223 0.550992 0.020 Uiso 1 1 calc R . . . .
H9D H 0.691376 0.998866 0.590527 0.020 Uiso 1 1 calc R . . . .
C10 C 0.57702(15) 0.9321(3) 0.62958(16) 0.0198(7) Uani 1 1 d . . . . .

loop_
_atom_site_aniso_label
_atom_site_aniso_U_11
_atom_site_aniso_U_22
_atom_site_aniso_U_33
_atom_site_aniso_U_23
_atom_site_aniso_U_13
_atom_site_aniso_U_12
Pt1 0.01533(8) 0.02908(9) 0.02070(8) 0.00850(6) -0.00221(5) -0.00268(5)
Mn1 0.0223(3) 0.0171(3) 0.0137(2) -0.0002(2) -0.0012(2) -0.0001(2)
Mn2 0.0217(3) 0.0153(2) 0.0138(2) -0.00036(19) -0.0007(2) -0.0016(2)
S1 0.0168(4) 0.0336(5) 0.0198(4) 0.0112(4) -0.0027(3) -0.0024(4)
S2 0.0163(4) 0.0359(5) 0.0209(4) 0.0120(4) -0.0019(3) -0.0048(4)
S3 0.0170(4) 0.0368(5) 0.0219(4) 0.0122(4) -0.0025(3) -0.0040(4)
S4 0.0163(4) 0.0376(5) 0.0249(5) 0.0163(4) -0.0041(3) -0.0027(4)
O1 0.0343(16) 0.0187(12) 0.0140(12) -0.0004(10) 0.0025(10) 0.0005(11)
O2 0.0293(15) 0.0219(13) 0.0146(12) 0.0046(10) -0.0028(10) -0.0059(11)
O3 0.0246(14) 0.0209(13) 0.0177(12) 0.0033(10) -0.0035(10) -0.0018(10)
O4 0.0424(18) 0.0203(13) 0.0164(13) -0.0015(10) -0.0028(11) 0.0022(12)
O5 0.0292(15) 0.0184(12) 0.0179(12) -0.0029(10) -0.0036(10) 0.0005(11)
O6 0.0230(13) 0.0166(12) 0.0176(12) 0.0012(10) -0.0039(10) 0.0023(10)
O7 0.0359(17) 0.0216(13) 0.0243(14) -0.0010(11) 0.0075(11) 0.0000(12)
O8 0.053(2) 0.0211(14) 0.0245(14) 0.0043(12) 0.0123(13) -0.0026(13)
O9 0.0257(16) 0.0441(18) 0.0263(15) -0.0019(13) -0.0043(12) -0.0009(13)
O10 0.0318(15) 0.0168(12) 0.0192(12) 0.0000(10) -0.0003(11) -0.0012(11)
O11 0.0290(15) 0.0239(14) 0.0296(15) 0.0055(12) 0.0088(12) 0.0024(11)
O12 0.0270(14) 0.0208(13) 0.0182(12) -0.0011(10) 0.0009(10) 0.0026(11)
O13 0.0246(14) 0.0169(12) 0.0192(12) -0.0010(10) -0.0019(10) 0.0009(10)
O14 0.0259(15) 0.0382(17) 0.0357(16) -0.0001(13) 0.0046(12) -0.0030(13)
O15 0.0219(13) 0.0195(12) 0.0161(12) -0.0011(10) 0.0002(10) -0.0019(10)
O16 0.0348(16) 0.0205(13) 0.0182(13) 0.0007(10) -0.0058(11) -0.0024(11)
O17 0.0283(15) 0.0278(14) 0.0247(14) -0.0014(12) 0.0009(11) -0.0005(12)
N1 0.0145(14) 0.0142(13) 0.0144(13) 0.0015(11) 0.0011(10) -0.0003(11)
N2 0.0147(14) 0.0170(14) 0.0167(14) 0.0026(11) -0.0014(11) 0.0002(11)
C1 0.0145(17) 0.0152(16) 0.0178(16) 0.0022(13) -0.0042(13) -0.0021(12)
C2 0.0154(16) 0.0176(16) 0.0137(15) 0.0007(13) 0.0027(12) -0.0019(13)
C3 0.0172(17) 0.0188(16) 0.0168(16) 0.0033(13) 0.0007(13) -0.0002(13)
C4 0.0196(18) 0.0198(17) 0.0127(15) 0.0008(13) -0.0035(13) -0.0017(13)
C5 0.0232(19) 0.0166(16) 0.0147(16) -0.0003(13) -0.0004(13) -0.0005(14)
C6 0.0154(16) 0.0181(16) 0.0174(16) 0.0013(13) 0.0026(12) 0.0003(13)
C7 0.0192(18) 0.0159(16) 0.0158(16) 0.0012(12) -0.0036(13) 0.0006(13)
C8 0.0168(17) 0.0183(17) 0.0196(17) 0.0001(14) -0.0048(13) -0.0009(13)
C9 0.0160(17) 0.0174(16) 0.0168(16) 0.0017(13) -0.0008(12) -0.0010(13)
C10 0.0206(18) 0.0181(17) 0.0205(17) 0.0019(14) -0.0012(14) 0.0007(14)

loop_
_atom_type_symbol
_atom_type_description
_atom_type_scat_dispersion_real
_atom_type_scat_dispersion_imag
_atom_type_scat_source
C C 0.0033 0.0016 'International Tables Vol C Tables 4.2.6.8 and 6.1.1.4'
H H 0.0000 0.0000 'International Tables Vol C Tables 4.2.6.8 and 6.1.1.4'
Mn Mn 0.3368 0.7283 'International Tables Vol C Tables 4.2.6.8 and 6.1.1.4'
N N 0.0061 0.0033 'International Tables Vol C Tables 4.2.6.8 and 6.1.1.4'
O O 0.0106 0.0060 'International Tables Vol C Tables 4.2.6.8 and 6.1.1.4'
Pt Pt -1.7033 8.3905 'International Tables Vol C Tables 4.2.6.8 and 6.1.1.4'
S S 0.1246 0.1234 'International Tables Vol C Tables 4.2.6.8 and 6.1.1.4'

loop_
_citation_id
_citation_doi
_citation_year
1 10.26434/chemrxiv.12966737 2020

loop_
_geom_angle_atom_site_label_1
_geom_angle_atom_site_label_2
_geom_angle_atom_site_label_3
_geom_angle
_geom_angle_site_symmetry_1
_geom_angle_site_symmetry_3
_geom_angle_publ_flag
S1 Pt1 S2 75.45(3) . . ?
S1 Pt1 S3 104.47(3) . . ?
S1 Pt1 S4 179.79(4) . . ?
S2 Pt1 S3 178.73(4) . . ?
S2 Pt1 S4 104.64(3) . . ?
S4 Pt1 S3 75.44(3) . . ?
O1 Mn1 O3 94.66(11) . 7_566 ?
O1 Mn1 O9 86.63(11) . . ?
O1 Mn1 O10 91.37(10) . . ?
O1 Mn1 O11 92.07(11) . . ?
O1 Mn1 O12 178.35(11) . . ?
O3 Mn1 O9 175.77(11) 7_566 . ?
O3 Mn1 O11 94.73(11) 7_566 . ?
O3 Mn1 O12 86.18(10) 7_566 . ?
O10 Mn1 O3 86.55(10) . 7_566 ?
O10 Mn1 O9 89.40(11) . . ?
O10 Mn1 O11 176.22(11) . . ?
O10 Mn1 O12 90.09(10) . . ?
O11 Mn1 O9 89.24(12) . . ?
O11 Mn1 O12 86.45(10) . . ?
O12 Mn1 O9 92.63(11) . . ?
O2 Mn2 O6 98.53(10) . 2_656 ?
O2 Mn2 O13 83.55(10) . . ?
O2 Mn2 O14 87.22(11) . . ?
O2 Mn2 O15 89.77(10) . . ?
O2 Mn2 O16 173.24(10) . . ?
O6 Mn2 O13 177.46(10) 2_656 . ?
O6 Mn2 O16 88.17(10) 2_656 . ?
O14 Mn2 O6 97.77(11) . 2_656 ?
O14 Mn2 O13 83.75(11) . . ?
O14 Mn2 O15 172.01(11) . . ?
O14 Mn2 O16 91.08(12) . . ?
O15 Mn2 O6 90.00(10) . 2_656 ?
O15 Mn2 O13 88.55(10) . . ?
O15 Mn2 O16 91.05(10) . . ?
O16 Mn2 O13 89.77(10) . . ?
C5 S1 Pt1 86.98(13) . . ?
C5 S2 Pt1 86.89(12) . . ?
C10 S3 Pt1 86.94(13) . . ?
C10 S4 Pt1 87.03(13) . . ?
C1 O1 Mn1 134.8(2) . . ?
C1 O2 Mn2 132.9(2) . . ?
C3 O3 Mn1 131.1(2) . 7_566 ?
C6 O6 Mn2 134.7(2) . 2_656 ?
C4 N1 C2 119.0(3) . . ?
C5 N1 C2 120.1(3) . . ?
C5 N1 C4 120.7(3) . . ?
C7 N2 C9 119.7(3) . . ?
C10 N2 C7 120.1(3) . . ?
C10 N2 C9 120.1(3) . . ?
O1 C1 O2 126.2(3) . . ?
O1 C1 C2 117.8(3) . . ?
O2 C1 C2 116.0(3) . . ?
N1 C2 C1 111.5(3) . . ?
O3 C3 C4 115.8(3) . . ?
O4 C3 O3 124.5(3) . . ?
O4 C3 C4 119.6(3) . . ?
N1 C4 C3 112.4(3) . . ?
S2 C5 S1 110.7(2) . . ?
N1 C5 S1 125.2(3) . . ?
N1 C5 S2 124.1(3) . . ?
O5 C6 O6 126.0(3) . . ?
O5 C6 C7 121.2(3) . . ?
O6 C6 C7 112.7(3) . . ?
N2 C7 C6 114.8(3) . . ?
O7 C8 C9 120.5(3) . . ?
O8 C8 O7 124.7(3) . . ?
O8 C8 C9 114.8(3) . . ?
N2 C9 C8 114.8(3) . . ?
S4 C10 S3 110.5(2) . . ?
N2 C10 S3 124.9(3) . . ?
N2 C10 S4 124.6(3) . . ?

loop_
_geom_bond_atom_site_label_1
_geom_bond_atom_site_label_2
_geom_bond_distance
_geom_bond_site_symmetry_2
_geom_bond_publ_flag
Pt1 S1 2.3125(9) . ?
Pt1 S2 2.3155(9) . ?
Pt1 S3 2.3187(9) . ?
Pt1 S4 2.3163(10) . ?
Mn1 O1 2.116(3) . ?
Mn1 O3 2.151(3) 7_566 ?
Mn1 O9 2.249(3) . ?
Mn1 O10 2.148(3) . ?
Mn1 O11 2.171(3) . ?
Mn1 O12 2.227(3) . ?
Mn2 O2 2.147(2) . ?
Mn2 O6 2.171(2) 2_656 ?
Mn2 O13 2.201(2) . ?
Mn2 O14 2.161(3) . ?
Mn2 O15 2.165(3) . ?
Mn2 O16 2.172(3) . ?
S1 C5 1.722(4) . ?
S2 C5 1.722(4) . ?
S3 C10 1.725(4) . ?
S4 C10 1.725(4) . ?
O1 C1 1.244(4) . ?
O2 C1 1.264(4) . ?
O3 C3 1.264(4) . ?
O4 C3 1.243(4) . ?
O5 C6 1.235(4) . ?
O6 C6 1.277(4) . ?
O7 C8 1.254(5) . ?
O8 C8 1.237(5) . ?
N1 C2 1.459(4) . ?
N1 C4 1.454(4) . ?
N1 C5 1.311(5) . ?
N2 C7 1.457(4) . ?
N2 C9 1.466(4) . ?
N2 C10 1.309(5) . ?
C1 C2 1.519(5) . ?
C3 C4 1.521(5) . ?
C6 C7 1.533(5) . ?
C8 C9 1.534(5) . ?

loop_
_geom_hbond_atom_site_label_D
_geom_hbond_atom_site_label_H
_geom_hbond_atom_site_label_A
_geom_hbond_distance_DH
_geom_hbond_distance_HA
_geom_hbond_distance_DA
_geom_hbond_angle_DHA
_geom_hbond_site_symmetry_A
_geom_hbond_publ_flag
O9 H9A O14 0.91 2.24 2.961(4) 135.8 . yes
O10 H10A O4 0.89 1.77 2.643(4) 165.7 1_545 yes
O11 H11B O8 0.88 1.92 2.702(4) 147.1 5_676 yes
O12 H12B O5 0.92 1.99 2.851(4) 155.7 5_666 yes
O13 H13A O17 0.89 1.85 2.711(4) 160.6 . yes
O13 H13B O10 0.89 2.07 2.950(4) 168.6 . yes
O14 H14B S1 0.90 2.90 3.680(3) 145.2 . yes
O15 H15A O17 0.91 1.87 2.721(4) 155.1 4_556 yes
O15 H15B O4 0.91 1.75 2.645(4) 167.7 4_546 yes
O16 H16B O5 0.89 2.11 2.835(4) 137.5 2_656 yes
O17 H17B O7 0.87 1.81 2.665(4) 167.1 2_646 yes

loop_
_smtbx_masks_void_nr
_smtbx_masks_void_average_x
_smtbx_masks_void_average_y
_smtbx_masks_void_average_z
_smtbx_masks_void_volume
_smtbx_masks_void_count_electrons
_smtbx_masks_void_content
1 0.000 0.000 -0.725 817.0 282.5 ?
2 0.500 0.500 -0.888 817.0 282.5 ?
